data_1505329
loop_
_publ_author_name
'Pidaparthi, Ramakrishna R.'
'Welker, Mark E.'
'Day, Cynthia S.'
'Wright, Marcus W.'

_publ_section_title
;
 Preparation of 2-trialkylsiloxy- substituted 1,3-dienes and their
 diels-alder/cross-coupling reactions.
;
_journal_issue 9
_journal_name_full 'Organic letters'
_journal_page_first 1623
_journal_page_last 1626
_journal_paper_doi 10.1021/ol070089e
_journal_volume 9
_journal_year 2007
_chemical_formula_sum 'C15 H21 N O6 Si'
_chemical_formula_weight 339.42
_chemical_name_systematic
; 
 ? 
;
_space_group_IT_number 14
_symmetry_cell_setting monoclinic
_symmetry_space_group_name_Hall '-P 2ybc'
_symmetry_space_group_name_H-M 'P 1 21/c 1'
_atom_sites_solution_hydrogens geom
_atom_sites_solution_primary direct
_atom_sites_solution_secondary difmap
_audit_creation_method SHELXTL-PC
_cell_angle_alpha 90.00
_cell_angle_beta 96.352(3)
_cell_angle_gamma 90.00
_cell_formula_units_Z 4
_cell_length_a 11.545(2)
_cell_length_b 10.647(2)
_cell_length_c 12.953(3)
_cell_measurement_reflns_used 1973
_cell_measurement_temperature 193(2)
_cell_measurement_theta_max 22.630
_cell_measurement_theta_min 3.828
_cell_volume 1582.4(5)
_computing_cell_refinement 'Bruker SMART'
_computing_data_collection 'Bruker SMART'
_computing_data_reduction 'Bruker SAINT'
_computing_molecular_graphics 'Bruker SHELXTL'
_computing_publication_material 'Bruker SHELXTL'
_computing_structure_refinement 'Bruker SHELXTL-PC'
_computing_structure_solution 'Bruker SHELXTL-PC'
_diffrn_ambient_temperature 193(2)
_diffrn_measured_fraction_theta_full 0.990
_diffrn_measured_fraction_theta_max 0.990
_diffrn_measurement_device_type 'Bruker APEX CCD area detector'
_diffrn_measurement_method 'phi and omega scans'
_diffrn_radiation_monochromator graphite
_diffrn_radiation_source 'fine-focus sealed tube'
_diffrn_radiation_type MoK\a
_diffrn_radiation_wavelength 0.71073
_diffrn_reflns_av_R_equivalents 0.0540
_diffrn_reflns_av_sigmaI/netI 0.0549
_diffrn_reflns_limit_h_max 14
_diffrn_reflns_limit_h_min -14
_diffrn_reflns_limit_k_max 13
_diffrn_reflns_limit_k_min -13
_diffrn_reflns_limit_l_max 16
_diffrn_reflns_limit_l_min -16
_diffrn_reflns_number 13680
_diffrn_reflns_theta_full 27.48
_diffrn_reflns_theta_max 27.48
_diffrn_reflns_theta_min 3.95
_diffrn_standards_decay_% 0
_exptl_absorpt_coefficient_mu 0.180
_exptl_absorpt_correction_type multi-scan
_exptl_absorpt_process_details
;
 Data were corrected for absorption effects using
 multi-scan (SADABS) techniques. Ratio of minimum
 to maximum apparent transmission:   0.805929
;
_exptl_crystal_colour colorless
_exptl_crystal_density_diffrn 1.425
_exptl_crystal_density_method 'not measured'
_exptl_crystal_description plate
_exptl_crystal_F_000 720
_exptl_crystal_size_max 0.54
_exptl_crystal_size_mid 0.23
_exptl_crystal_size_min 0.02
_refine_diff_density_max 0.677
_refine_diff_density_min -0.375
_refine_diff_density_rms 0.077
_refine_ls_extinction_method none
_refine_ls_goodness_of_fit_ref 1.035
_refine_ls_hydrogen_treatment constr
_refine_ls_matrix_type full
_refine_ls_number_parameters 221
_refine_ls_number_reflns 3595
_refine_ls_number_restraints 0
_refine_ls_restrained_S_all 1.035
_refine_ls_R_factor_all 0.0977
_refine_ls_R_factor_gt 0.0677
_refine_ls_shift/su_max 0.000
_refine_ls_shift/su_mean 0.000
_refine_ls_structure_factor_coef Fsqd
_refine_ls_weighting_details 'calc w=1/[\s^2^(Fo^2^)+(0.1065P)^2^+0.7315P] where P=(Fo^2^+2Fc^2^)/3'
_refine_ls_weighting_scheme calc
_refine_ls_wR_factor_gt 0.1725
_refine_ls_wR_factor_ref 0.1916
_reflns_number_gt 2522
_reflns_number_total 3595
_reflns_threshold_expression >2sigma(I)
_cod_data_source_file ol070089erom20070111_052955.cif
_cod_data_source_block a99h2f
_cod_depositor_comments
;
The following automatic conversions were performed:

'_symmetry_cell_setting' value 'Monoclinic' changed to 'monoclinic'
according to /home/saulius/struct/CIF-dictionaries/cif_core.dic
dictionary named 'cif_core.dic' version 2.4.1 from 2010-06-29.

Automatic conversion script
Id: cif_fix_values 1715 2011-07-08 13:25:40Z adriana 
;
_cod_original_cell_volume 1582.4(6)
_cod_original_sg_symbol_H-M P2(1)/c
_cod_database_code 1505329

loop_
_symmetry_equiv_pos_as_xyz
'x, y, z'
'-x, y+1/2, -z+1/2'
'-x, -y, -z'
'x, -y-1/2, z-1/2'

loop_
_atom_site_label
_atom_site_type_symbol
_atom_site_fract_x
_atom_site_fract_y
_atom_site_fract_z
_atom_site_U_iso_or_equiv
_atom_site_adp_type
_atom_site_occupancy
_atom_site_symmetry_multiplicity
_atom_site_calc_flag
_atom_site_refinement_flags
_atom_site_disorder_assembly
_atom_site_disorder_group
Si1 Si 0.03806(7) 0.25178(7) 0.31023(6) 0.0273(2) Uani 1 1 d . . .
O1 O 0.05648(18) 0.27180(19) 0.18576(15) 0.0352(5) Uani 1 1 d . . .
O2 O 0.02348(17) 0.37798(18) 0.38323(15) 0.0331(5) Uani 1 1 d . . .
O3 O -0.01124(17) 0.11404(18) 0.34925(16) 0.0338(5) Uani 1 1 d . . .
O4 O 0.4167(2) 0.4548(2) 0.3732(2) 0.0637(8) Uani 1 1 d . A .
O5 O 0.5251(3) 0.3507(4) 0.2688(4) 0.1063(14) Uani 1 1 d . . .
O6 O 0.3113(3) 0.5092(3) 0.4962(3) 0.0961(12) Uani 1 1 d . A .
N1 N -0.1405(2) 0.2829(2) 0.25690(18) 0.0303(5) Uani 1 1 d . . .
C1 C -0.0375(3) 0.2868(3) 0.1068(2) 0.0433(8) Uani 1 1 d . . .
H1A H -0.0601 0.2043 0.0756 0.052 Uiso 1 1 calc R . .
H1B H -0.0141 0.3424 0.0515 0.052 Uiso 1 1 calc R . .
C2 C -0.1393(3) 0.3439(3) 0.1547(2) 0.0407(7) Uani 1 1 d . . .
H2A H -0.1289 0.4358 0.1630 0.049 Uiso 1 1 calc R . .
H2B H -0.2132 0.3277 0.1104 0.049 Uiso 1 1 calc R . .
C3 C -0.0811(2) 0.4502(3) 0.3745(2) 0.0330(6) Uani 1 1 d . . .
H3A H -0.0753 0.5203 0.3251 0.040 Uiso 1 1 calc R . .
H3B H -0.0935 0.4860 0.4429 0.040 Uiso 1 1 calc R . .
C4 C -0.1821(3) 0.3656(3) 0.3361(2) 0.0360(7) Uani 1 1 d . . .
H4A H -0.2068 0.3153 0.3941 0.043 Uiso 1 1 calc R . .
H4B H -0.2493 0.4162 0.3056 0.043 Uiso 1 1 calc R . .
C5 C -0.1316(3) 0.0830(3) 0.3399(3) 0.0393(7) Uani 1 1 d . . .
H5A H -0.1644 0.1031 0.4054 0.047 Uiso 1 1 calc R . .
H5B H -0.1419 -0.0081 0.3263 0.047 Uiso 1 1 calc R . .
C6 C -0.1938(3) 0.1574(3) 0.2515(3) 0.0405(8) Uani 1 1 d . . .
H6A H -0.1841 0.1169 0.1842 0.049 Uiso 1 1 calc R . .
H6B H -0.2781 0.1631 0.2589 0.049 Uiso 1 1 calc R . .
C7 C 0.1949(3) 0.2179(3) 0.3568(3) 0.0366(7) Uani 1 1 d . A .
C8 C 0.2718(3) 0.1726(3) 0.2946(3) 0.0501(9) Uani 1 1 d . . .
H8 H 0.2484 0.1649 0.2222 0.073(14) Uiso 1 1 calc R . .
C9 C 0.3912(3) 0.1349(4) 0.3360(4) 0.0702(13) Uani 1 1 d . A .
H9A H 0.4388 0.1214 0.2779 0.084 Uiso 1 1 calc R . .
H9B H 0.3886 0.0551 0.3749 0.084 Uiso 1 1 calc R . .
C10 C 0.4465(3) 0.2386(3) 0.4084(4) 0.0672(13) Uani 1 1 d . . .
H10 H 0.5208 0.2081 0.4472 0.081 Uiso 0.205(13) 1 calc PR A 2
C11 C 0.3678(3) 0.2891(4) 0.4818(3) 0.0595(10) Uani 1 1 d . A .
H11 H 0.4044 0.2775 0.5548 0.071 Uiso 0.795(13) 1 calc PR A 1
C12 C 0.2416(3) 0.2287(4) 0.4689(3) 0.0538(9) Uani 1 1 d . . .
H12A H 0.2449 0.1443 0.5011 0.065 Uiso 1 1 calc R A .
H12B H 0.1884 0.2814 0.5055 0.065 Uiso 1 1 calc R . .
C13 C 0.4696(4) 0.3484(4) 0.3411(4) 0.0681(12) Uani 1 1 d . A .
C14 C 0.3597(3) 0.4272(4) 0.4563(3) 0.0588(10) Uani 1 1 d . . .
C15 C 0.5622(4) 0.1947(5) 0.4745(5) 0.068(2) Uani 0.795(13) 1 d P A 1
H15A H 0.5964 0.2655 0.5155 0.102 Uiso 0.795(13) 1 calc PR A 1
H15B H 0.6175 0.1648 0.4278 0.102 Uiso 0.795(13) 1 calc PR A 1
H15C H 0.5445 0.1266 0.5211 0.102 Uiso 0.795(13) 1 calc PR A 1
C15' C 0.440(3) 0.252(3) 0.5750(19) 0.094(10) Uani 0.205(13) 1 d P A 2
H15D H 0.5016 0.3147 0.5912 0.141 Uiso 0.205(13) 1 calc PR A 2
H15E H 0.4750 0.1702 0.5643 0.141 Uiso 0.205(13) 1 calc PR A 2
H15F H 0.3921 0.2469 0.6328 0.141 Uiso 0.205(13) 1 calc PR A 2

loop_
_atom_site_aniso_label
_atom_site_aniso_U_11
_atom_site_aniso_U_22
_atom_site_aniso_U_33
_atom_site_aniso_U_23
_atom_site_aniso_U_13
_atom_site_aniso_U_12
Si1 0.0273(4) 0.0254(4) 0.0292(4) -0.0028(3) 0.0031(3) -0.0032(3)
O1 0.0365(11) 0.0397(12) 0.0306(10) -0.0003(8) 0.0093(9) -0.0016(9)
O2 0.0334(11) 0.0315(10) 0.0330(11) -0.0070(8) -0.0019(8) -0.0007(8)
O3 0.0300(10) 0.0277(10) 0.0444(12) 0.0018(8) 0.0068(9) -0.0015(8)
O4 0.0595(17) 0.0363(13) 0.097(2) 0.0011(13) 0.0146(16) -0.0022(12)
O5 0.094(3) 0.090(3) 0.147(4) -0.010(2) 0.066(3) -0.021(2)
O6 0.093(2) 0.080(2) 0.118(3) -0.049(2) 0.023(2) -0.0066(19)
N1 0.0289(12) 0.0285(12) 0.0331(13) -0.0043(9) 0.0021(10) -0.0034(9)
C1 0.054(2) 0.0459(18) 0.0299(15) -0.0036(13) 0.0054(14) -0.0002(15)
C2 0.0431(18) 0.0436(17) 0.0332(16) -0.0032(13) -0.0045(13) 0.0007(14)
C3 0.0353(15) 0.0282(14) 0.0351(15) -0.0031(11) 0.0032(12) 0.0033(12)
C4 0.0356(16) 0.0338(15) 0.0388(17) -0.0049(12) 0.0058(13) 0.0016(12)
C5 0.0349(16) 0.0316(15) 0.0533(19) -0.0033(14) 0.0131(14) -0.0080(12)
C6 0.0320(16) 0.0363(16) 0.052(2) -0.0100(14) 0.0017(14) -0.0084(13)
C7 0.0285(15) 0.0272(14) 0.0537(19) 0.0038(13) 0.0022(13) -0.0038(11)
C8 0.0376(18) 0.0353(18) 0.077(3) -0.0076(16) 0.0062(17) -0.0042(14)
C9 0.044(2) 0.043(2) 0.122(4) -0.009(2) 0.004(2) 0.0018(17)
C10 0.0346(19) 0.038(2) 0.127(4) 0.007(2) 0.000(2) -0.0019(15)
C11 0.050(2) 0.063(2) 0.061(2) 0.0056(19) -0.0143(18) -0.0035(19)
C12 0.043(2) 0.060(2) 0.056(2) 0.0146(17) -0.0038(16) -0.0032(16)
C13 0.052(2) 0.058(3) 0.099(3) -0.008(2) 0.029(2) -0.0089(19)
C14 0.044(2) 0.058(2) 0.073(3) -0.025(2) 0.0028(19) -0.0076(18)
C15 0.028(2) 0.066(3) 0.108(5) 0.026(3) -0.002(2) 0.004(2)
C15' 0.10(2) 0.13(3) 0.051(14) 0.002(13) -0.020(13) 0.000(17)

loop_
_atom_type_symbol
_atom_type_description
_atom_type_scat_dispersion_real
_atom_type_scat_dispersion_imag
_atom_type_scat_source
C C 0.0033 0.0016 'International Tables Vol C Tables 4.2.6.8 and 6.1.1.4'
H H 0.0000 0.0000 'International Tables Vol C Tables 4.2.6.8 and 6.1.1.4'
N N 0.0061 0.0033 'International Tables Vol C Tables 4.2.6.8 and 6.1.1.4'
O O 0.0106 0.0060 'International Tables Vol C Tables 4.2.6.8 and 6.1.1.4'
Si Si 0.0817 0.0704 'International Tables Vol C Tables 4.2.6.8 and 6.1.1.4'

loop_
_geom_angle_atom_site_label_1
_geom_angle_atom_site_label_2
_geom_angle_atom_site_label_3
_geom_angle
O2 Si1 O1 118.67(11)
O2 Si1 O3 118.55(11)
O1 Si1 O3 119.33(11)
O2 Si1 C7 97.31(12)
O1 Si1 C7 96.54(13)
O3 Si1 C7 94.74(12)
O2 Si1 N1 84.46(10)
O1 Si1 N1 83.60(10)
O3 Si1 N1 83.36(10)
C7 Si1 N1 177.88(11)
C1 O1 Si1 123.01(19)
C3 O2 Si1 121.94(17)
C5 O3 Si1 122.78(19)
C14 O4 C13 109.5(3)
C6 N1 C4 114.2(2)
C6 N1 C2 113.8(2)
C4 N1 C2 113.4(2)
C6 N1 Si1 105.06(18)
C4 N1 Si1 104.25(17)
C2 N1 Si1 104.78(18)
O1 C1 C2 108.5(2)
O1 C1 H1A 110.0
C2 C1 H1A 110.0
O1 C1 H1B 110.0
C2 C1 H1B 110.0
H1A C1 H1B 108.4
N1 C2 C1 106.0(3)
N1 C2 H2A 110.5
C1 C2 H2A 110.5
N1 C2 H2B 110.5
C1 C2 H2B 110.5
H2A C2 H2B 108.7
O2 C3 C4 108.7(2)
O2 C3 H3A 110.0
C4 C3 H3A 110.0
O2 C3 H3B 110.0
C4 C3 H3B 110.0
H3A C3 H3B 108.3
N1 C4 C3 106.6(2)
N1 C4 H4A 110.4
C3 C4 H4A 110.4
N1 C4 H4B 110.4
C3 C4 H4B 110.4
H4A C4 H4B 108.6
O3 C5 C6 108.8(2)
O3 C5 H5A 109.9
C6 C5 H5A 109.9
O3 C5 H5B 109.9
C6 C5 H5B 109.9
H5A C5 H5B 108.3
N1 C6 C5 106.2(2)
N1 C6 H6A 110.5
C5 C6 H6A 110.5
N1 C6 H6B 110.5
C5 C6 H6B 110.5
H6A C6 H6B 108.7
C8 C7 C12 114.6(3)
C8 C7 Si1 123.4(3)
C12 C7 Si1 121.9(3)
C7 C8 C9 121.9(4)
C7 C8 H8 119.1
C9 C8 H8 119.1
C8 C9 C10 109.4(3)
C8 C9 H9A 109.8
C10 C9 H9A 109.8
C8 C9 H9B 109.8
C10 C9 H9B 109.8
H9A C9 H9B 108.2
C11 C10 C13 104.5(3)
C11 C10 C9 114.0(3)
C13 C10 C9 107.0(4)
C11 C10 C15 107.5(4)
C13 C10 C15 110.6(3)
C9 C10 C15 112.8(4)
C11 C10 H10 110.3
C13 C10 H10 110.3
C9 C10 H10 110.3
C15 C10 H10 3.0
C15' C11 C10 95.7(13)
C15' C11 C14 117.7(13)
C10 C11 C14 103.9(4)
C15' C11 C12 114.6(13)
C10 C11 C12 114.0(3)
C14 C11 C12 109.8(3)
C15' C11 H11 14.3
C10 C11 H11 109.7
C14 C11 H11 109.7
C12 C11 H11 109.7
C7 C12 C11 111.2(3)
C7 C12 H12A 109.4
C11 C12 H12A 109.4
C7 C12 H12B 109.4
C11 C12 H12B 109.4
H12A C12 H12B 108.0
O5 C13 O4 121.2(4)
O5 C13 C10 128.2(4)
O4 C13 C10 110.7(4)
O6 C14 O4 118.7(4)
O6 C14 C11 130.0(5)
O4 C14 C11 111.2(3)
C10 C15 H15A 109.5
C10 C15 H15B 109.5
C10 C15 H15C 109.5
C11 C15' H15D 109.5
C11 C15' H15E 109.5
H15D C15' H15E 109.5
C11 C15' H15F 109.5
H15D C15' H15F 109.5
H15E C15' H15F 109.5

loop_
_geom_bond_atom_site_label_1
_geom_bond_atom_site_label_2
_geom_bond_distance
Si1 O2 1.662(2)
Si1 O1 1.663(2)
Si1 O3 1.671(2)
Si1 C7 1.879(3)
Si1 N1 2.126(2)
O1 C1 1.415(4)
O2 C3 1.425(3)
O3 C5 1.420(3)
O4 C14 1.354(5)
O4 C13 1.373(5)
O5 C13 1.191(5)
O6 C14 1.186(5)
N1 C6 1.470(4)
N1 C4 1.473(4)
N1 C2 1.476(4)
C1 C2 1.516(5)
C1 H1A 0.9900
C1 H1B 0.9900
C2 H2A 0.9900
C2 H2B 0.9900
C3 C4 1.513(4)
C3 H3A 0.9900
C3 H3B 0.9900
C4 H4A 0.9900
C4 H4B 0.9900
C5 C6 1.508(5)
C5 H5A 0.9900
C5 H5B 0.9900
C6 H6A 0.9900
C6 H6B 0.9900
C7 C8 1.352(5)
C7 C12 1.496(5)
C8 C9 1.478(5)
C8 H8 0.9500
C9 C10 1.542(6)
C9 H9A 0.9900
C9 H9B 0.9900
C10 C11 1.486(7)
C10 C13 1.500(6)
C10 C15 1.575(6)
C10 H10 1.0000
C11 C15' 1.44(2)
C11 C14 1.508(6)
C11 C12 1.584(5)
C11 H11 1.0000
C12 H12A 0.9900
C12 H12B 0.9900
C15 H15A 0.9800
C15 H15B 0.9800
C15 H15C 0.9800
C15' H15D 0.9800
C15' H15E 0.9800
C15' H15F 0.9800

loop_
_geom_torsion_atom_site_label_1
_geom_torsion_atom_site_label_2
_geom_torsion_atom_site_label_3
_geom_torsion_atom_site_label_4
_geom_torsion
O2 Si1 O1 C1 -85.4(2)
O3 Si1 O1 C1 73.4(2)
C7 Si1 O1 C1 172.6(2)
N1 Si1 O1 C1 -5.3(2)
O1 Si1 O2 C3 74.3(2)
O3 Si1 O2 C3 -84.7(2)
C7 Si1 O2 C3 175.9(2)
N1 Si1 O2 C3 -5.3(2)
O2 Si1 O3 C5 75.8(2)
O1 Si1 O3 C5 -83.0(2)
C7 Si1 O3 C5 176.7(2)
N1 Si1 O3 C5 -4.2(2)
O2 Si1 N1 C6 -138.42(19)
O1 Si1 N1 C6 101.85(19)
O3 Si1 N1 C6 -18.77(19)
C7 Si1 N1 C6 8(3)
O2 Si1 N1 C4 -18.01(18)
O1 Si1 N1 C4 -137.74(19)
O3 Si1 N1 C4 101.64(19)
C7 Si1 N1 C4 128(3)
O2 Si1 N1 C2 101.42(19)
O1 Si1 N1 C2 -18.31(19)
O3 Si1 N1 C2 -138.93(19)
C7 Si1 N1 C2 -112(3)
Si1 O1 C1 C2 27.4(3)
C6 N1 C2 C1 -79.8(3)
C4 N1 C2 C1 147.4(2)
Si1 N1 C2 C1 34.4(3)
O1 C1 C2 N1 -39.6(3)
Si1 O2 C3 C4 27.3(3)
C6 N1 C4 C3 148.2(2)
C2 N1 C4 C3 -79.2(3)
Si1 N1 C4 C3 34.2(3)
O2 C3 C4 N1 -39.8(3)
Si1 O3 C5 C6 26.1(3)
C4 N1 C6 C5 -79.2(3)
C2 N1 C6 C5 148.5(3)
Si1 N1 C6 C5 34.4(3)
O3 C5 C6 N1 -39.0(3)
O2 Si1 C7 C8 -144.2(3)
O1 Si1 C7 C8 -24.1(3)
O3 Si1 C7 C8 96.2(3)
N1 Si1 C7 C8 70(3)
O2 Si1 C7 C12 41.3(3)
O1 Si1 C7 C12 161.4(3)
O3 Si1 C7 C12 -78.3(3)
N1 Si1 C7 C12 -105(3)
C12 C7 C8 C9 1.3(5)
Si1 C7 C8 C9 -173.7(3)
C7 C8 C9 C10 -47.7(5)
C8 C9 C10 C11 44.6(5)
C8 C9 C10 C13 -70.5(5)
C8 C9 C10 C15 167.6(4)
C13 C10 C11 C15' -124.8(13)
C9 C10 C11 C15' 118.7(13)
C15 C10 C11 C15' -7.2(13)
C13 C10 C11 C14 -4.4(4)
C9 C10 C11 C14 -121.0(4)
C15 C10 C11 C14 113.2(4)
C13 C10 C11 C12 115.0(4)
C9 C10 C11 C12 -1.5(5)
C15 C10 C11 C12 -127.4(4)
C8 C7 C12 C11 44.9(4)
Si1 C7 C12 C11 -140.1(3)
C15' C11 C12 C7 -152.7(14)
C10 C11 C12 C7 -43.7(5)
C14 C11 C12 C7 72.3(4)
C14 O4 C13 O5 -179.9(5)
C14 O4 C13 C10 0.0(5)
C11 C10 C13 O5 -177.0(5)
C9 C10 C13 O5 -55.8(6)
C15 C10 C13 O5 67.5(7)
C11 C10 C13 O4 3.0(5)
C9 C10 C13 O4 124.2(4)
C15 C10 C13 O4 -112.5(5)
C13 O4 C14 O6 178.0(4)
C13 O4 C14 C11 -3.1(4)
C15' C11 C14 O6 -72.2(16)
C10 C11 C14 O6 -176.4(4)
C12 C11 C14 O6 61.3(6)
C15' C11 C14 O4 109.1(15)
C10 C11 C14 O4 4.9(4)
C12 C11 C14 O4 -117.4(4)
